data_4109030
loop_
_publ_author_name
'Richard D. Adams'
'Burjor Captain'
'Chad Beddie'
'Michael B. Hall'

_publ_section_title
;
 Photoreversible Multiple Additions of Hydrogen to a Highly Unsaturated
 Platinum-Rhenium Cluster Complex
;
_journal_name_full 'Journal of the American Chemical Society'
_journal_page_first 986
_journal_page_last 1000
_journal_paper_doi 10.1021/ja067028g
_journal_volume 129
_journal_year 2007
_chemical_formula_sum 'C21 H27 O9 P Re2'
_chemical_formula_weight 826.80
_chemical_name_systematic
; 
 ? 
;
_space_group_IT_number 14
_symmetry_cell_setting monoclinic
_symmetry_space_group_name_Hall '-P 2yn'
_symmetry_space_group_name_H-M 'P 1 21/n 1'
_atom_sites_solution_hydrogens geom
_atom_sites_solution_primary direct
_atom_sites_solution_secondary difmap
_audit_creation_method SHELXL-97
_cell_angle_alpha 90.00
_cell_angle_beta 92.098(2)
_cell_angle_gamma 90.00
_cell_formula_units_Z 12
_cell_length_a 11.7770(11)
_cell_length_b 14.9566(15)
_cell_length_c 45.768(5)
_cell_measurement_reflns_used 5646
_cell_measurement_temperature 294(2)
_cell_measurement_theta_max 23.19
_cell_measurement_theta_min 2.20
_cell_volume 8056.3(14)
_computing_cell_refinement 'SAINT+  V6.2 (Bruker, 2001)'
_computing_data_collection 'SMART V5.625 (Bruker, 2001)'
_computing_data_reduction 'SAINT+  V6.2'
_computing_molecular_graphics 'SHELXTL V6.1 (Sheldrick, 1997)'
_computing_publication_material 'SHELXTL V6.1'
_computing_structure_refinement 'SHELXL-97 (Sheldrick, 1997)'
_computing_structure_solution 'SHELXS-97 (Sheldrick, 1990)'
_diffrn_ambient_temperature 294(2)
_diffrn_measured_fraction_theta_full 1.000
_diffrn_measured_fraction_theta_max 1.000
_diffrn_measurement_device_type 'Bruker SMART APEX CCD diffractometer'
_diffrn_measurement_method 'omega scans'
_diffrn_radiation_monochromator graphite
_diffrn_radiation_source 'fine-focus sealed tube'
_diffrn_radiation_type MoK\a
_diffrn_radiation_wavelength 0.71073
_diffrn_reflns_av_R_equivalents 0.0399
_diffrn_reflns_av_sigmaI/netI 0.0324
_diffrn_reflns_limit_h_max 14
_diffrn_reflns_limit_h_min -13
_diffrn_reflns_limit_k_max 17
_diffrn_reflns_limit_k_min -17
_diffrn_reflns_limit_l_max 54
_diffrn_reflns_limit_l_min -54
_diffrn_reflns_number 64023
_diffrn_reflns_theta_full 25.03
_diffrn_reflns_theta_max 25.03
_diffrn_reflns_theta_min 1.43
_diffrn_standards_decay_% <1
_exptl_absorpt_coefficient_mu 9.110
_exptl_absorpt_correction_T_max 1.000
_exptl_absorpt_correction_T_min 0.711
_exptl_absorpt_correction_type multi-scan
_exptl_absorpt_process_details '(SADABS, Bruker, 1997)'
_exptl_crystal_colour Colorless
_exptl_crystal_density_diffrn 2.045
_exptl_crystal_description Block
_exptl_crystal_F_000 4680
_exptl_crystal_size_max 0.20
_exptl_crystal_size_mid 0.10
_exptl_crystal_size_min 0.04
_refine_diff_density_max 1.248
_refine_diff_density_min -0.822
_refine_diff_density_rms 0.138
_refine_ls_extinction_method none
_refine_ls_goodness_of_fit_ref 1.064
_refine_ls_hydrogen_treatment constr
_refine_ls_matrix_type full
_refine_ls_number_parameters 917
_refine_ls_number_reflns 14227
_refine_ls_number_restraints 0
_refine_ls_restrained_S_all 1.064
_refine_ls_R_factor_all 0.0515
_refine_ls_R_factor_gt 0.0331
_refine_ls_shift/su_max 0.002
_refine_ls_shift/su_mean 0.000
_refine_ls_structure_factor_coef Fsqd
_refine_ls_weighting_details 'calc w=1/[\s^2^(Fo^2^)+(0.0437P)^2^+0.0000P] where P=(Fo^2^+2Fc^2^)/3'
_refine_ls_weighting_scheme calc
_refine_ls_wR_factor_gt 0.0745
_refine_ls_wR_factor_ref 0.0856
_reflns_number_gt 10887
_reflns_number_total 14227
_reflns_threshold_expression >2sigma(I)
_cod_data_source_file ja067028gsi20060929_050300.cif
_cod_data_source_block bcre2pts
_cod_database_code 4109030

loop_
_symmetry_equiv_pos_as_xyz
'x, y, z'
'-x+1/2, y+1/2, -z+1/2'
'-x, -y, -z'
'x-1/2, -y-1/2, z-1/2'

loop_
_atom_site_label
_atom_site_type_symbol
_atom_site_fract_x
_atom_site_fract_y
_atom_site_fract_z
_atom_site_U_iso_or_equiv
_atom_site_adp_type
_atom_site_occupancy
_atom_site_symmetry_multiplicity
_atom_site_calc_flag
_atom_site_refinement_flags
Re1 Re -0.20103(3) 0.67075(3) 0.027250(8) 0.08197(12) Uani 1 1 d .
Re2 Re 0.00250(3) 0.76394(2) 0.057804(6) 0.06025(9) Uani 1 1 d .
Re3 Re 0.26349(2) 0.38456(2) 0.128102(7) 0.05898(9) Uani 1 1 d .
Re4 Re 0.48205(2) 0.298808(17) 0.107075(6) 0.04543(8) Uani 1 1 d .
Re5 Re 0.30131(3) 0.61323(2) 0.267152(7) 0.06792(10) Uani 1 1 d .
Re6 Re 0.52256(2) 0.665601(19) 0.238251(6) 0.05154(8) Uani 1 1 d .
P1 P 0.16907(16) 0.83902(12) 0.08252(4) 0.0541(4) Uani 1 1 d .
P2 P 0.66843(16) 0.23502(14) 0.09423(4) 0.0595(5) Uani 1 1 d .
P3 P 0.70237(16) 0.71349(12) 0.21542(4) 0.0559(5) Uani 1 1 d .
O1 O -0.4017(8) 0.5766(8) -0.0043(2) 0.196(5) Uani 1 1 d .
O2 O -0.0845(7) 0.7131(7) -0.03113(17) 0.141(3) Uani 1 1 d .
O3 O -0.0526(8) 0.4975(5) 0.0346(2) 0.136(3) Uani 1 1 d .
O4 O -0.2956(7) 0.6444(6) 0.08985(18) 0.135(3) Uani 1 1 d .
O5 O -0.3236(8) 0.8532(7) 0.0233(2) 0.162(4) Uani 1 1 d .
O6 O -0.0478(9) 0.8989(6) 0.0075(2) 0.218(6) Uani 1 1 d .
O7 O 0.1300(6) 0.6504(6) 0.01272(17) 0.140(3) Uani 1 1 d .
O8 O -0.0031(7) 0.5990(4) 0.09838(15) 0.109(2) Uani 1 1 d .
O9 O -0.1916(7) 0.8531(6) 0.0909(2) 0.144(3) Uani 1 1 d .
O10 O 0.0475(6) 0.4635(5) 0.15255(16) 0.122(3) Uani 1 1 d .
O11 O 0.2184(6) 0.4568(5) 0.06477(15) 0.111(2) Uani 1 1 d .
O12 O 0.1466(5) 0.2058(4) 0.10930(17) 0.103(2) Uani 1 1 d .
O13 O 0.3400(6) 0.3035(4) 0.18826(15) 0.098(2) Uani 1 1 d .
O14 O 0.4086(6) 0.5516(4) 0.14452(16) 0.108(2) Uani 1 1 d .
O15 O 0.5009(5) 0.4832(4) 0.07645(15) 0.100(2) Uani 1 1 d .
O16 O 0.3254(5) 0.2465(5) 0.05379(14) 0.102(2) Uani 1 1 d .
O17 O 0.3831(5) 0.1330(4) 0.13844(13) 0.0837(17) Uani 1 1 d .
O18 O 0.5766(5) 0.3724(4) 0.16655(13) 0.0896(18) Uani 1 1 d .
O19 O 0.0804(6) 0.5652(6) 0.29657(18) 0.138(3) Uani 1 1 d .
O20 O 0.4177(6) 0.4358(5) 0.28752(16) 0.103(2) Uani 1 1 d .
O21 O 0.4102(6) 0.6982(5) 0.32337(16) 0.111(2) Uani 1 1 d .
O22 O 0.2219(7) 0.8014(6) 0.2455(2) 0.151(4) Uani 1 1 d .
O23 O 0.2206(7) 0.5264(7) 0.20789(17) 0.157(4) Uani 1 1 d .
O24 O 0.4898(6) 0.4713(4) 0.21554(14) 0.102(2) Uani 1 1 d .
O25 O 0.6205(5) 0.5769(5) 0.29500(14) 0.099(2) Uani 1 1 d .
O26 O 0.4842(7) 0.8437(5) 0.27126(18) 0.135(3) Uani 1 1 d .
O27 O 0.3526(6) 0.7204(6) 0.18820(16) 0.137(3) Uani 1 1 d .
C1 C -0.3270(11) 0.6110(9) 0.0077(3) 0.133(5) Uani 1 1 d .
C2 C -0.1260(8) 0.6968(8) -0.0104(2) 0.099(3) Uani 1 1 d .
C3 C -0.1079(10) 0.5606(7) 0.0316(2) 0.095(3) Uani 1 1 d .
C4 C -0.2614(8) 0.6539(6) 0.0667(3) 0.092(3) Uani 1 1 d .
C5 C -0.2772(11) 0.7869(9) 0.0245(3) 0.112(4) Uani 1 1 d .
C6 C -0.0252(10) 0.8518(7) 0.0264(3) 0.122(4) Uani 1 1 d .
C7 C 0.0881(8) 0.6919(7) 0.0304(2) 0.091(3) Uani 1 1 d .
C8 C -0.0001(8) 0.6621(6) 0.08414(18) 0.075(2) Uani 1 1 d .
C9 C -0.1163(9) 0.8212(6) 0.0799(2) 0.089(3) Uani 1 1 d .
C10 C 0.1272(8) 0.4348(6) 0.1433(2) 0.087(3) Uani 1 1 d .
C11 C 0.2348(7) 0.4306(6) 0.0876(2) 0.079(2) Uani 1 1 d .
C12 C 0.1892(7) 0.2705(6) 0.11653(19) 0.071(2) Uani 1 1 d .
C13 C 0.3107(7) 0.3325(5) 0.1664(2) 0.071(2) Uani 1 1 d .
C14 C 0.3553(7) 0.4918(6) 0.13847(18) 0.073(2) Uani 1 1 d .
C15 C 0.4998(6) 0.4152(6) 0.08807(18) 0.067(2) Uani 1 1 d .
C16 C 0.3869(7) 0.2643(5) 0.07261(17) 0.0639(19) Uani 1 1 d .
C17 C 0.4246(6) 0.1922(5) 0.12702(16) 0.0584(18) Uani 1 1 d .
C18 C 0.5446(6) 0.3453(5) 0.14425(17) 0.0580(18) Uani 1 1 d .
C19 C 0.1621(8) 0.5835(7) 0.2853(2) 0.094(3) Uani 1 1 d .
C20 C 0.3745(8) 0.4985(6) 0.27926(18) 0.074(2) Uani 1 1 d .
C21 C 0.3693(7) 0.6668(6) 0.3033(2) 0.077(2) Uani 1 1 d .
C22 C 0.2498(9) 0.7343(8) 0.2536(2) 0.102(3) Uani 1 1 d .
C23 C 0.2491(8) 0.5592(8) 0.2294(2) 0.104(3) Uani 1 1 d .
C24 C 0.5075(6) 0.5432(6) 0.22327(18) 0.070(2) Uani 1 1 d .
C25 C 0.5901(7) 0.6116(5) 0.27409(18) 0.066(2) Uani 1 1 d .
C26 C 0.5023(8) 0.7805(6) 0.2585(2) 0.088(3) Uani 1 1 d .
C27 C 0.4192(7) 0.7031(7) 0.20584(19) 0.084(3) Uani 1 1 d .
C28 C 0.1487(7) 0.8609(6) 0.12390(17) 0.076(2) Uani 1 1 d .
C29 C 0.0477(11) 0.9212(10) 0.1285(2) 0.167(6) Uani 1 1 d .
H29A H -0.0197 0.8939 0.1201 0.251 Uiso 1 1 calc R
H29B H 0.0599 0.9778 0.1193 0.251 Uiso 1 1 calc R
H29C H 0.0387 0.9300 0.1491 0.251 Uiso 1 1 calc R
C30 C 0.1253(11) 0.7747(7) 0.1394(2) 0.127(4) Uani 1 1 d .
H30A H 0.1254 0.7850 0.1601 0.190 Uiso 1 1 calc R
H30B H 0.1830 0.7318 0.1351 0.190 Uiso 1 1 calc R
H30C H 0.0524 0.7521 0.1328 0.190 Uiso 1 1 calc R
C31 C 0.2486(10) 0.9033(8) 0.14059(19) 0.136(5) Uani 1 1 d .
H31A H 0.2354 0.9018 0.1612 0.204 Uiso 1 1 calc R
H31B H 0.2570 0.9642 0.1344 0.204 Uiso 1 1 calc R
H31C H 0.3167 0.8707 0.1368 0.204 Uiso 1 1 calc R
C32 C 0.3090(8) 0.7720(6) 0.0799(2) 0.091(3) Uani 1 1 d .
C33 C 0.2905(14) 0.6796(9) 0.0917(4) 0.211(9) Uani 1 1 d .
H33A H 0.3539 0.6423 0.0873 0.317 Uiso 1 1 calc R
H33B H 0.2222 0.6549 0.0829 0.317 Uiso 1 1 calc R
H33C H 0.2833 0.6826 0.1125 0.317 Uiso 1 1 calc R
C34 C 0.4126(11) 0.8109(12) 0.0958(4) 0.262(13) Uani 1 1 d .
H34A H 0.4792 0.7793 0.0902 0.393 Uiso 1 1 calc R
H34B H 0.4045 0.8052 0.1165 0.393 Uiso 1 1 calc R
H34C H 0.4197 0.8729 0.0908 0.393 Uiso 1 1 calc R
C35 C 0.3410(8) 0.7587(8) 0.0483(2) 0.115(4) Uani 1 1 d .
H35A H 0.3926 0.8050 0.0429 0.173 Uiso 1 1 calc R
H35B H 0.2738 0.7612 0.0358 0.173 Uiso 1 1 calc R
H35C H 0.3769 0.7015 0.0463 0.173 Uiso 1 1 calc R
C36 C 0.1965(7) 0.9542(5) 0.06537(18) 0.072(2) Uani 1 1 d .
C37 C 0.2960(11) 1.0070(8) 0.0791(3) 0.165(6) Uani 1 1 d .
H37A H 0.3019 1.0636 0.0694 0.247 Uiso 1 1 calc R
H37B H 0.3650 0.9738 0.0770 0.247 Uiso 1 1 calc R
H37C H 0.2834 1.0166 0.0994 0.247 Uiso 1 1 calc R
C38 C 0.2244(9) 0.9444(7) 0.0334(2) 0.111(4) Uani 1 1 d .
H38A H 0.1752 0.9004 0.0244 0.167 Uiso 1 1 calc R
H38B H 0.3020 0.9258 0.0320 0.167 Uiso 1 1 calc R
H38C H 0.2136 1.0008 0.0237 0.167 Uiso 1 1 calc R
C39 C 0.0935(10) 1.0127(6) 0.0667(2) 0.118(4) Uani 1 1 d .
H39A H 0.1023 1.0635 0.0542 0.177 Uiso 1 1 calc R
H39B H 0.0849 1.0325 0.0865 0.177 Uiso 1 1 calc R
H39C H 0.0274 0.9794 0.0604 0.177 Uiso 1 1 calc R
C40 C 0.7888(10) 0.3191(8) 0.0994(6) 0.244(13) Uani 1 1 d .
C41 C 0.7621(8) 0.4091(8) 0.0982(3) 0.136(5) Uani 1 1 d .
H41A H 0.8278 0.4436 0.1040 0.204 Uiso 1 1 calc R
H41B H 0.7016 0.4213 0.1111 0.204 Uiso 1 1 calc R
H41C H 0.7385 0.4247 0.0785 0.204 Uiso 1 1 calc R
C42 C 0.8222(12) 0.2904(14) 0.1414(3) 0.238(11) Uani 1 1 d .
H42A H 0.8304 0.3449 0.1524 0.356 Uiso 1 1 calc R
H42B H 0.8914 0.2566 0.1432 0.356 Uiso 1 1 calc R
H42C H 0.7609 0.2559 0.1489 0.356 Uiso 1 1 calc R
C43 C 0.9013(8) 0.2976(8) 0.0851(3) 0.160(6) Uani 1 1 d .
H43A H 0.8875 0.2873 0.0646 0.240 Uiso 1 1 calc R
H43B H 0.9342 0.2450 0.0940 0.240 Uiso 1 1 calc R
H43C H 0.9527 0.3470 0.0878 0.240 Uiso 1 1 calc R
C44 C 0.7118(13) 0.1372(13) 0.1186(3) 0.204(10) Uani 1 1 d .
C45 C 0.6760(9) 0.1363(7) 0.1478(2) 0.111(4) Uani 1 1 d .
H45A H 0.6711 0.0757 0.1545 0.167 Uiso 1 1 calc R
H45B H 0.6028 0.1643 0.1487 0.167 Uiso 1 1 calc R
H45C H 0.7299 0.1685 0.1601 0.167 Uiso 1 1 calc R
C46 C 0.8351(9) 0.1009(7) 0.1160(3) 0.138(5) Uani 1 1 d .
H46A H 0.8883 0.1446 0.1235 0.206 Uiso 1 1 calc R
H46B H 0.8494 0.0892 0.0959 0.206 Uiso 1 1 calc R
H46C H 0.8436 0.0467 0.1271 0.206 Uiso 1 1 calc R
C47 C 0.6192(11) 0.0501(8) 0.0977(5) 0.274(14) Uani 1 1 d .
H47A H 0.6574 -0.0066 0.0981 0.410 Uiso 1 1 calc R
H47B H 0.6067 0.0692 0.0779 0.410 Uiso 1 1 calc R
H47C H 0.5476 0.0444 0.1069 0.410 Uiso 1 1 calc R
C48 C 0.6684(11) 0.1877(17) 0.0564(3) 0.249(13) Uani 1 1 d .
C49 C 0.7748(10) 0.1368(12) 0.0469(3) 0.201(8) Uani 1 1 d .
H49A H 0.7740 0.0772 0.0547 0.301 Uiso 1 1 calc R
H49B H 0.8418 0.1674 0.0541 0.301 Uiso 1 1 calc R
H49C H 0.7748 0.1340 0.0259 0.301 Uiso 1 1 calc R
C50 C 0.5716(11) 0.1521(12) 0.0429(3) 0.197(9) Uani 1 1 d .
H50A H 0.5924 0.1050 0.0299 0.296 Uiso 1 1 calc R
H50B H 0.5319 0.1980 0.0321 0.296 Uiso 1 1 calc R
H50C H 0.5232 0.1285 0.0575 0.296 Uiso 1 1 calc R
C51 C 0.6842(19) 0.3108(17) 0.0399(4) 0.34(2) Uani 1 1 d .
H51A H 0.7000 0.3069 0.0196 0.509 Uiso 1 1 calc R
H51B H 0.7454 0.3414 0.0501 0.509 Uiso 1 1 calc R
H51C H 0.6148 0.3433 0.0422 0.509 Uiso 1 1 calc R
C52 C 0.6826(9) 0.8181(6) 0.1915(2) 0.098(3) Uani 1 1 d .
C53 C 0.6025(16) 0.7973(15) 0.1659(5) 0.300(16) Uani 1 1 d .
H53A H 0.5263 0.8127 0.1708 0.450 Uiso 1 1 calc R
H53B H 0.6062 0.7347 0.1614 0.450 Uiso 1 1 calc R
H53C H 0.6240 0.8314 0.1492 0.450 Uiso 1 1 calc R
C54 C 0.6314(16) 0.8916(8) 0.2070(5) 0.246(12) Uani 1 1 d .
H54A H 0.6209 0.9416 0.1941 0.369 Uiso 1 1 calc R
H54B H 0.6805 0.9086 0.2233 0.369 Uiso 1 1 calc R
H54C H 0.5592 0.8731 0.2140 0.369 Uiso 1 1 calc R
C55 C 0.7886(9) 0.8554(7) 0.1776(3) 0.128(4) Uani 1 1 d .
H55A H 0.7694 0.9089 0.1670 0.191 Uiso 1 1 calc R
H55B H 0.8181 0.8118 0.1645 0.191 Uiso 1 1 calc R
H55C H 0.8450 0.8687 0.1927 0.191 Uiso 1 1 calc R
C56 C 0.8169(9) 0.7445(9) 0.2456(3) 0.116(4) Uani 1 1 d .
C57 C 0.7740(17) 0.8171(19) 0.2632(5) 0.36(2) Uani 1 1 d .
H57A H 0.8125 0.8169 0.2820 0.543 Uiso 1 1 calc R
H57B H 0.6940 0.8093 0.2655 0.543 Uiso 1 1 calc R
H57C H 0.7873 0.8731 0.2536 0.543 Uiso 1 1 calc R
C58 C 0.9323(11) 0.7676(13) 0.2338(3) 0.233(11) Uani 1 1 d .
H58A H 0.9256 0.8201 0.2217 0.350 Uiso 1 1 calc R
H58B H 0.9588 0.7186 0.2223 0.350 Uiso 1 1 calc R
H58C H 0.9854 0.7787 0.2498 0.350 Uiso 1 1 calc R
C59 C 0.8416(12) 0.6686(15) 0.2647(4) 0.251(13) Uani 1 1 d .
H59A H 0.8987 0.6853 0.2792 0.377 Uiso 1 1 calc R
H59B H 0.8688 0.6196 0.2533 0.377 Uiso 1 1 calc R
H59C H 0.7737 0.6509 0.2741 0.377 Uiso 1 1 calc R
C60 C 0.7647(9) 0.6239(7) 0.1912(3) 0.116(4) Uani 1 1 d .
C61 C 0.8734(11) 0.6481(8) 0.1753(4) 0.202(9) Uani 1 1 d .
H61A H 0.9079 0.5946 0.1682 0.303 Uiso 1 1 calc R
H61B H 0.9257 0.6779 0.1886 0.303 Uiso 1 1 calc R
H61C H 0.8545 0.6870 0.1591 0.303 Uiso 1 1 calc R
C62 C 0.7897(15) 0.5395(8) 0.2094(5) 0.253(12) Uani 1 1 d .
H62A H 0.8091 0.4913 0.1966 0.379 Uiso 1 1 calc R
H62B H 0.7236 0.5235 0.2199 0.379 Uiso 1 1 calc R
H62C H 0.8520 0.5508 0.2230 0.379 Uiso 1 1 calc R
C63 C 0.6760(14) 0.5972(11) 0.1678(3) 0.219(10) Uani 1 1 d .
H63A H 0.6578 0.6479 0.1557 0.329 Uiso 1 1 calc R
H63B H 0.6086 0.5769 0.1770 0.329 Uiso 1 1 calc R
H63C H 0.7055 0.5500 0.1561 0.329 Uiso 1 1 calc R

loop_
_atom_site_aniso_label
_atom_site_aniso_U_11
_atom_site_aniso_U_22
_atom_site_aniso_U_33
_atom_site_aniso_U_23
_atom_site_aniso_U_13
_atom_site_aniso_U_12
Re1 0.0787(2) 0.0982(3) 0.0681(2) -0.00530(19) -0.00846(19) -0.0276(2)
Re2 0.0758(2) 0.05357(17) 0.05036(17) 0.00466(14) -0.01204(15) -0.01042(15)
Re3 0.05100(18) 0.05587(18) 0.0699(2) -0.00944(15) 0.00067(15) 0.00163(13)
Re4 0.04300(15) 0.04668(15) 0.04625(15) 0.00043(12) -0.00342(12) -0.00216(12)
Re5 0.05299(19) 0.0910(2) 0.0598(2) -0.00585(17) 0.00352(15) 0.00926(16)
Re6 0.05311(17) 0.05410(17) 0.04709(16) -0.00460(13) -0.00270(13) 0.00522(13)
P1 0.0620(12) 0.0524(11) 0.0474(10) -0.0008(8) -0.0076(9) 0.0026(9)
P2 0.0450(10) 0.0726(13) 0.0610(12) -0.0036(10) 0.0025(9) 0.0001(9)
P3 0.0563(11) 0.0490(10) 0.0621(12) -0.0016(9) -0.0042(9) -0.0038(9)
O1 0.141(8) 0.270(12) 0.173(9) -0.032(8) -0.045(7) -0.117(8)
O2 0.111(6) 0.239(10) 0.072(5) 0.019(6) -0.006(4) -0.037(6)
O3 0.166(8) 0.085(5) 0.157(8) -0.031(5) -0.002(6) -0.003(5)
O4 0.149(7) 0.154(7) 0.105(6) -0.001(5) 0.047(5) -0.026(6)
O5 0.143(8) 0.143(8) 0.198(10) 0.018(7) -0.027(7) 0.036(6)
O6 0.255(12) 0.184(9) 0.201(10) 0.150(8) -0.147(9) -0.117(8)
O7 0.100(6) 0.215(9) 0.106(6) -0.080(6) 0.028(5) -0.041(6)
O8 0.158(7) 0.078(4) 0.091(5) 0.031(4) -0.002(4) -0.023(4)
O9 0.113(6) 0.137(7) 0.180(9) -0.068(6) 0.002(6) 0.029(5)
O10 0.077(4) 0.155(7) 0.133(6) -0.036(5) 0.020(4) 0.039(4)
O11 0.123(6) 0.113(5) 0.092(5) 0.015(4) -0.039(4) 0.020(4)
O12 0.070(4) 0.085(4) 0.154(7) -0.039(4) -0.004(4) -0.014(3)
O13 0.111(5) 0.106(5) 0.076(4) 0.026(4) 0.004(4) -0.027(4)
O14 0.129(6) 0.063(4) 0.129(6) -0.002(4) -0.045(5) -0.021(4)
O15 0.100(5) 0.077(4) 0.121(5) 0.047(4) -0.003(4) -0.001(3)
O16 0.083(4) 0.140(6) 0.080(4) -0.028(4) -0.038(4) 0.004(4)
O17 0.090(4) 0.068(4) 0.093(4) 0.018(3) -0.001(3) -0.023(3)
O18 0.091(4) 0.100(4) 0.076(4) -0.036(3) -0.022(3) 0.004(3)
O19 0.076(5) 0.207(9) 0.132(6) 0.000(6) 0.039(5) -0.015(5)
O20 0.119(6) 0.083(5) 0.107(5) 0.006(4) 0.019(4) 0.005(4)
O21 0.106(5) 0.139(6) 0.088(5) -0.044(4) -0.014(4) 0.019(4)
O22 0.126(7) 0.154(8) 0.173(8) 0.057(7) 0.034(6) 0.077(6)
O23 0.134(7) 0.248(11) 0.088(5) -0.054(6) -0.014(5) -0.049(7)
O24 0.129(6) 0.075(4) 0.104(5) -0.040(4) 0.035(4) -0.026(4)
O25 0.084(4) 0.132(5) 0.080(4) 0.033(4) -0.024(3) -0.004(4)
O26 0.168(8) 0.083(5) 0.159(7) -0.055(5) 0.057(6) 0.000(5)
O27 0.098(5) 0.218(9) 0.093(5) 0.063(6) -0.026(4) 0.024(5)
C1 0.112(9) 0.179(12) 0.106(9) -0.017(8) -0.003(7) -0.057(9)
C2 0.078(7) 0.139(9) 0.079(7) 0.001(7) -0.017(6) -0.030(6)
C3 0.128(9) 0.087(7) 0.071(6) -0.013(6) -0.001(6) -0.028(7)
C4 0.082(7) 0.087(7) 0.108(8) -0.013(6) 0.000(6) -0.011(5)
C5 0.108(9) 0.125(10) 0.104(8) -0.007(8) -0.005(7) -0.009(8)
C6 0.138(10) 0.105(8) 0.117(9) 0.040(7) -0.064(8) -0.049(7)
C7 0.085(7) 0.130(8) 0.058(5) -0.017(6) 0.003(5) -0.038(6)
C8 0.103(7) 0.063(5) 0.060(5) 0.003(4) -0.010(5) -0.014(5)
C9 0.086(7) 0.076(6) 0.103(7) -0.028(5) -0.020(6) 0.010(5)
C10 0.063(5) 0.093(7) 0.104(7) -0.019(6) 0.009(5) 0.010(5)
C11 0.073(6) 0.066(5) 0.095(7) -0.005(5) -0.021(5) 0.011(4)
C12 0.052(5) 0.068(5) 0.093(6) -0.012(5) 0.005(4) 0.004(4)
C13 0.071(5) 0.062(5) 0.079(6) 0.000(4) 0.006(5) -0.008(4)
C14 0.080(6) 0.063(5) 0.074(6) 0.001(4) -0.017(4) -0.005(4)
C15 0.061(5) 0.069(5) 0.071(5) 0.007(4) -0.008(4) 0.001(4)
C16 0.060(5) 0.071(5) 0.060(5) -0.002(4) -0.010(4) 0.002(4)
C17 0.053(4) 0.064(5) 0.057(4) 0.001(4) -0.006(4) -0.008(4)
C18 0.060(5) 0.052(4) 0.061(5) -0.005(4) -0.004(4) 0.000(3)
C19 0.065(6) 0.134(9) 0.084(6) -0.005(6) 0.004(5) 0.014(6)
C20 0.078(6) 0.082(6) 0.063(5) -0.003(5) 0.005(4) 0.000(5)
C21 0.066(5) 0.093(6) 0.072(6) -0.011(5) 0.010(5) 0.018(5)
C22 0.091(7) 0.113(8) 0.102(8) 0.017(6) 0.022(6) 0.049(6)
C23 0.074(6) 0.155(10) 0.084(7) -0.013(7) 0.004(5) -0.014(6)
C24 0.066(5) 0.069(5) 0.075(5) -0.012(4) 0.019(4) -0.012(4)
C25 0.063(5) 0.072(5) 0.062(5) 0.003(4) -0.005(4) -0.005(4)
C26 0.110(8) 0.072(6) 0.083(6) -0.010(5) 0.025(6) -0.001(5)
C27 0.067(6) 0.120(8) 0.066(6) 0.017(5) 0.002(5) 0.006(5)
C28 0.084(6) 0.092(6) 0.051(5) -0.005(4) -0.011(4) -0.008(5)
C29 0.172(12) 0.244(16) 0.086(8) -0.021(9) 0.019(8) 0.119(12)
C30 0.181(12) 0.132(9) 0.069(6) 0.012(6) 0.027(7) -0.055(8)
C31 0.144(10) 0.213(13) 0.050(5) -0.039(7) 0.001(6) -0.073(9)
C32 0.089(7) 0.099(7) 0.083(6) -0.015(5) -0.016(5) 0.040(5)
C33 0.247(18) 0.166(13) 0.228(18) 0.109(13) 0.091(15) 0.146(14)
C34 0.112(10) 0.31(2) 0.35(2) -0.23(2) -0.148(14) 0.124(13)
C35 0.084(7) 0.147(10) 0.116(9) -0.008(7) 0.029(6) 0.021(7)
C36 0.082(6) 0.061(5) 0.073(5) 0.002(4) -0.007(5) -0.013(4)
C37 0.179(12) 0.149(11) 0.160(12) 0.070(9) -0.078(10) -0.106(10)
C38 0.144(10) 0.106(8) 0.086(7) 0.041(6) 0.020(7) 0.007(7)
C39 0.161(10) 0.053(5) 0.140(10) 0.016(6) 0.021(8) 0.017(6)
C40 0.072(8) 0.072(8) 0.59(4) -0.057(14) 0.112(15) -0.016(6)
C41 0.072(7) 0.117(9) 0.219(15) 0.023(9) 0.011(8) -0.028(6)
C42 0.104(10) 0.45(3) 0.155(14) -0.155(17) -0.060(10) 0.019(14)
C43 0.053(6) 0.149(11) 0.279(19) 0.021(11) 0.044(9) -0.005(7)
C44 0.187(14) 0.30(2) 0.135(11) 0.107(13) 0.077(11) 0.193(15)
C45 0.095(7) 0.117(8) 0.120(9) 0.042(7) -0.016(7) 0.021(6)
C46 0.112(9) 0.130(9) 0.172(12) 0.021(8) 0.022(8) 0.079(7)
C47 0.097(10) 0.065(8) 0.66(4) -0.040(15) 0.027(16) -0.013(7)
C48 0.089(9) 0.52(4) 0.134(12) -0.197(19) -0.023(8) 0.099(15)
C49 0.107(9) 0.38(2) 0.115(10) -0.108(13) 0.029(8) 0.058(12)
C50 0.115(10) 0.33(2) 0.145(12) -0.152(14) -0.046(9) 0.058(12)
C51 0.36(3) 0.53(4) 0.144(14) 0.21(2) 0.140(18) 0.29(3)
C52 0.090(7) 0.082(7) 0.123(9) 0.036(6) 0.008(6) -0.010(5)
C53 0.23(2) 0.37(3) 0.30(3) 0.24(2) -0.16(2) -0.11(2)
C54 0.31(2) 0.098(10) 0.35(3) 0.108(13) 0.22(2) 0.102(13)
C55 0.128(9) 0.104(8) 0.155(11) 0.054(8) 0.050(8) 0.005(7)
C56 0.070(6) 0.156(11) 0.120(9) 0.010(8) -0.019(6) -0.031(7)
C57 0.21(2) 0.50(4) 0.36(3) -0.36(3) -0.13(2) 0.05(2)
C58 0.135(12) 0.40(3) 0.165(14) 0.104(16) -0.052(10) -0.176(16)
C59 0.122(12) 0.41(3) 0.211(18) 0.19(2) -0.092(12) -0.104(16)
C60 0.113(8) 0.090(7) 0.150(10) -0.048(7) 0.081(8) -0.033(6)
C61 0.174(12) 0.114(9) 0.33(2) -0.082(11) 0.196(15) -0.051(9)
C62 0.29(2) 0.070(8) 0.42(3) 0.061(13) 0.21(2) 0.067(11)
C63 0.227(18) 0.26(2) 0.174(14) -0.167(15) 0.088(13) -0.095(16)

loop_
_atom_type_symbol
_atom_type_description
_atom_type_scat_dispersion_real
_atom_type_scat_dispersion_imag
_atom_type_scat_source
C C 0.0033 0.0016 'International Tables Vol C Tables 4.2.6.8 and 6.1.1.4'
H H 0.0000 0.0000 'International Tables Vol C Tables 4.2.6.8 and 6.1.1.4'
O O 0.0106 0.0060 'International Tables Vol C Tables 4.2.6.8 and 6.1.1.4'
P P 0.1023 0.0942 'International Tables Vol C Tables 4.2.6.8 and 6.1.1.4'
Re Re -1.0185 7.2310 'International Tables Vol C Tables 4.2.6.8 and 6.1.1.4'

loop_
_geom_angle_atom_site_label_1
_geom_angle_atom_site_label_2
_geom_angle_atom_site_label_3
_geom_angle
C1 Re1 C5 92.2(5)
C1 Re1 C4 93.9(4)
C5 Re1 C4 89.6(5)
C1 Re1 C3 94.3(5)
C5 Re1 C3 173.4(4)
C4 Re1 C3 91.1(4)
C1 Re1 C2 92.7(4)
C5 Re1 C2 89.3(5)
C4 Re1 C2 173.3(4)
C3 Re1 C2 89.3(4)
C1 Re1 Re2 179.0(4)
C5 Re1 Re2 88.6(3)
C4 Re1 Re2 86.7(3)
C3 Re1 Re2 84.9(3)
C2 Re1 Re2 86.7(3)
C8 Re2 C9 89.7(4)
C8 Re2 C7 89.2(4)
C9 Re2 C7 165.2(4)
C8 Re2 C6 166.3(4)
C9 Re2 C6 89.0(5)
C7 Re2 C6 88.6(5)
C8 Re2 P1 95.8(2)
C9 Re2 P1 97.7(3)
C7 Re2 P1 97.1(3)
C6 Re2 P1 97.9(3)
C8 Re2 Re1 84.1(2)
C9 Re2 Re1 82.7(3)
C7 Re2 Re1 82.5(3)
C6 Re2 Re1 82.2(3)
P1 Re2 Re1 179.60(5)
C10 Re3 C13 92.6(4)
C10 Re3 C12 93.8(3)
C13 Re3 C12 90.3(3)
C10 Re3 C14 93.0(4)
C13 Re3 C14 88.4(3)
C12 Re3 C14 173.1(3)
C10 Re3 C11 94.9(4)
C13 Re3 C11 172.6(3)
C12 Re3 C11 89.5(4)
C14 Re3 C11 90.9(3)
C10 Re3 Re4 176.9(3)
C13 Re3 Re4 84.4(2)
C12 Re3 Re4 85.6(2)
C14 Re3 Re4 87.5(2)
C11 Re3 Re4 88.2(2)
C18 Re4 C15 91.5(3)
C18 Re4 C17 90.6(3)
C15 Re4 C17 165.6(3)
C18 Re4 C16 167.0(3)
C15 Re4 C16 86.8(3)
C17 Re4 C16 87.9(3)
C18 Re4 P2 92.0(2)
C15 Re4 P2 97.3(2)
C17 Re4 P2 96.9(2)
C16 Re4 P2 101.0(2)
C18 Re4 Re3 82.6(2)
C15 Re4 Re3 82.6(2)
C17 Re4 Re3 83.5(2)
C16 Re4 Re3 84.3(2)
P2 Re4 Re3 174.61(5)
C19 Re5 C21 93.4(4)
C19 Re5 C23 92.3(4)
C21 Re5 C23 174.1(4)
C19 Re5 C20 92.8(4)
C21 Re5 C20 87.6(4)
C23 Re5 C20 90.5(4)
C19 Re5 C22 95.1(4)
C21 Re5 C22 90.1(4)
C23 Re5 C22 91.1(5)
C20 Re5 C22 171.9(4)
C19 Re5 Re6 178.6(3)
C21 Re5 Re6 86.1(2)
C23 Re5 Re6 88.3(3)
C20 Re5 Re6 88.5(2)
C22 Re5 Re6 83.6(3)
C24 Re6 C27 87.5(4)
C24 Re6 C26 165.4(3)
C27 Re6 C26 91.3(4)
C24 Re6 C25 86.4(3)
C27 Re6 C25 164.9(3)
C26 Re6 C25 91.1(4)
C24 Re6 P3 100.9(2)
C27 Re6 P3 96.5(3)
C26 Re6 P3 93.7(3)
C25 Re6 P3 98.2(2)
C24 Re6 Re5 81.1(2)
C27 Re6 Re5 83.5(2)
C26 Re6 Re5 84.3(3)
C25 Re6 Re5 81.9(2)
P3 Re6 Re5 178.06(4)
C36 P1 C32 106.4(4)
C36 P1 C28 106.0(4)
C32 P1 C28 106.4(4)
C36 P1 Re2 111.0(2)
C32 P1 Re2 113.3(3)
C28 P1 Re2 113.2(3)
C48 P2 C44 104.1(10)
C48 P2 C40 109.9(10)
C44 P2 C40 104.6(10)
C48 P2 Re4 113.2(4)
C44 P2 Re4 112.2(4)
C40 P2 Re4 112.2(4)
C60 P3 C52 106.4(5)
C60 P3 C56 107.9(6)
C52 P3 C56 106.1(5)
C60 P3 Re6 113.1(3)
C52 P3 Re6 112.6(3)
C56 P3 Re6 110.3(4)
O1 C1 Re1 178.6(13)
O2 C2 Re1 178.5(12)
O3 C3 Re1 178.5(10)
O4 C4 Re1 179.3(10)
O5 C5 Re1 178.2(13)
O6 C6 Re2 174.9(9)
O7 C7 Re2 174.0(9)
O8 C8 Re2 176.1(7)
O9 C9 Re2 174.5(9)
O10 C10 Re3 178.9(10)
O11 C11 Re3 179.9(10)
O12 C12 Re3 178.5(9)
O13 C13 Re3 178.5(8)
O14 C14 Re3 178.9(8)
O15 C15 Re4 174.5(7)
O16 C16 Re4 175.0(7)
O17 C17 Re4 174.8(7)
O18 C18 Re4 177.0(7)
O19 C19 Re5 178.6(10)
O20 C20 Re5 176.2(8)
O21 C21 Re5 178.1(9)
O22 C22 Re5 178.6(10)
O23 C23 Re5 178.4(12)
O24 C24 Re6 174.2(7)
O25 C25 Re6 174.2(7)
O26 C26 Re6 174.8(9)
O27 C27 Re6 174.1(9)
C30 C28 C29 106.6(9)
C30 C28 C31 105.9(8)
C29 C28 C31 106.3(9)
C30 C28 P1 110.2(6)
C29 C28 P1 111.2(6)
C31 C28 P1 116.1(6)
C33 C32 C34 107.9(12)
C33 C32 C35 105.4(9)
C34 C32 C35 106.5(11)
C33 C32 P1 108.6(8)
C34 C32 P1 116.3(7)
C35 C32 P1 111.5(6)
C39 C36 C38 107.5(8)
C39 C36 C37 106.9(9)
C38 C36 C37 104.8(9)
C39 C36 P1 110.9(6)
C38 C36 P1 110.6(6)
C37 C36 P1 115.6(6)
C41 C40 C43 112.6(12)
C41 C40 P2 118.1(10)
C43 C40 P2 117.3(10)
C41 C40 C42 106.6(16)
C43 C40 C42 102.9(13)
P2 C40 C42 95.7(10)
C45 C44 C46 112.3(11)
C45 C44 P2 118.7(9)
C46 C44 P2 117.0(10)
C45 C44 C47 106.2(15)
C46 C44 C47 103.8(12)
P2 C44 C47 95.4(9)
C50 C48 C49 110.5(13)
C50 C48 P2 122.0(11)
C49 C48 P2 118.4(9)
C50 C48 C51 105.9(16)
C49 C48 C51 105.1(15)
P2 C48 C51 90.2(11)
C54 C52 C53 106.2(14)
C54 C52 C55 106.7(10)
C53 C52 C55 104.5(11)
C54 C52 P3 112.3(9)
C53 C52 P3 109.6(9)
C55 C52 P3 116.8(7)
C57 C56 C59 108.4(17)
C57 C56 C58 111.1(15)
C59 C56 C58 103.2(12)
C57 C56 P3 109.0(10)
C59 C56 P3 111.0(10)
C58 C56 P3 113.9(9)
C63 C60 C62 106.2(11)
C63 C60 C61 106.9(11)
C62 C60 C61 107.7(11)
C63 C60 P3 108.9(9)
C62 C60 P3 109.6(9)
C61 C60 P3 117.1(7)

loop_
_geom_bond_atom_site_label_1
_geom_bond_atom_site_label_2
_geom_bond_distance
Re1 C1 1.924(12)
Re1 C5 1.956(14)
Re1 C4 1.980(12)
Re1 C3 1.985(12)
Re1 C2 2.004(12)
Re1 Re2 3.0657(5)
Re2 C8 1.943(9)
Re2 C9 1.954(11)
Re2 C7 1.961(11)
Re2 C6 1.965(10)
Re2 P1 2.4952(19)
Re3 C10 1.924(9)
Re3 C13 1.981(10)
Re3 C12 1.981(9)
Re3 C14 1.982(9)
Re3 C11 1.994(10)
Re3 Re4 3.0623(4)
Re4 C18 1.957(8)
Re4 C15 1.961(8)
Re4 C17 1.969(8)
Re4 C16 1.970(8)
Re4 P2 2.4837(19)
Re5 C19 1.917(10)
Re5 C21 1.980(10)
Re5 C23 1.984(11)
Re5 C20 1.989(10)
Re5 C22 2.000(11)
Re5 Re6 3.0667(5)
Re6 C24 1.960(8)
Re6 C27 1.966(9)
Re6 C26 1.970(9)
Re6 C25 1.970(8)
Re6 P3 2.500(2)
P1 C36 1.925(8)
P1 C32 1.937(9)
P1 C28 1.945(8)
P2 C48 1.871(11)
P2 C44 1.899(12)
P2 C40 1.903(12)
P3 C60 1.903(9)
P3 C52 1.920(9)
P3 C56 1.950(11)
O1 C1 1.143(12)
O2 C2 1.110(11)
O3 C3 1.153(12)
O4 C4 1.157(11)
O5 C5 1.134(13)
O6 C6 1.141(11)
O7 C7 1.145(10)
O8 C8 1.149(9)
O9 C9 1.141(11)
O10 C10 1.129(9)
O11 C11 1.127(10)
O12 C12 1.133(9)
O13 C13 1.131(9)
O14 C14 1.121(9)
O15 C15 1.148(8)
O16 C16 1.137(8)
O17 C17 1.146(8)
O18 C18 1.149(8)
O19 C19 1.142(10)
O20 C20 1.127(9)
O21 C21 1.125(10)
O22 C22 1.115(11)
O23 C23 1.140(11)
O24 C24 1.149(9)
O25 C25 1.135(9)
O26 C26 1.136(9)
O27 C27 1.135(10)
C28 C30 1.502(12)
C28 C29 1.514(13)
C28 C31 1.518(12)
C32 C33 1.502(15)
C32 C34 1.514(14)
C32 C35 1.520(13)
C36 C39 1.498(12)
C36 C38 1.518(11)
C36 C37 1.528(12)
C40 C41 1.382(14)
C40 C43 1.534(15)
C40 C42 1.99(3)
C44 C45 1.416(15)
C44 C46 1.560(14)
C44 C47 1.93(2)
C48 C50 1.383(18)
C48 C49 1.543(16)
C48 C51 2.00(3)
C52 C54 1.453(16)
C52 C53 1.508(19)
C52 C55 1.526(13)
C56 C57 1.45(2)
C56 C59 1.455(18)
C56 C58 1.522(15)
C60 C63 1.521(18)
C60 C62 1.533(18)
C60 C61 1.540(12)
